data_7241420
loop_
_publ_author_name
'Zhang, Le-Tian'
'Xia, Bin'
'Zhang, Xia'
'Lu, Sha'
'Zhou, Xian-Xian'
'Li, Quan-Wen'
'Wang, Qing-Lun'

_publ_section_title
;
 Photochromism and photoresponsive luminescence in naphthalenediimide
 coordination polymers with high thermostability
;
_journal_issue 1
_journal_name_full CrystEngComm
_journal_page_first 140
_journal_page_last 145
_journal_paper_doi 10.1039/D0CE01317J
_journal_volume 23
_journal_year 2021
_chemical_formula_moiety 'C38 H22 Cd N4 O9'
_chemical_formula_sum 'C38 H22 Cd N4 O9'
_chemical_formula_weight 790.99
_chemical_properties_physical Light-sensitive
_space_group_crystal_system orthorhombic
_space_group_IT_number 61
_space_group_name_Hall '-P 2ac 2ab'
_space_group_name_H-M_alt 'P b c a'
_atom_sites_solution_hydrogens mixed
_atom_sites_solution_primary iterative
_audit_creation_date 2020-07-23
_audit_creation_method
;
Olex2 1.2
(compiled 2017.01.04 svn.r3372 for OlexSys, GUI svn.r5292)
;
_audit_update_record
;
2020-09-02 deposited with the CCDC.	2020-10-19 downloaded from the CCDC.
;
_cell_angle_alpha 90
_cell_angle_beta 90
_cell_angle_gamma 90
_cell_formula_units_Z 8
_cell_length_a 18.6379(2)
_cell_length_b 11.34820(10)
_cell_length_c 28.6405(3)
_cell_measurement_reflns_used 11301
_cell_measurement_temperature 120.00(10)
_cell_measurement_theta_max 73.0550
_cell_measurement_theta_min 4.7590
_cell_volume 6057.66(11)
_computing_cell_refinement 'CrysAlisPro 1.171.39.33c (Rigaku OD, 2017)'
_computing_data_collection 'CrysAlisPro 1.171.39.33c (Rigaku OD, 2017)'
_computing_data_reduction 'CrysAlisPro 1.171.39.33c (Rigaku OD, 2017)'
_computing_molecular_graphics 'Olex2 (Dolomanov et al., 2009)'
_computing_publication_material 'Olex2 (Dolomanov et al., 2009)'
_computing_structure_refinement 'ShelXL (Sheldrick, 2015)'
_computing_structure_solution 'olex2.solve (Bourhis et al., 2015)'
_diffrn_ambient_environment N~2~
_diffrn_ambient_temperature 120.00(10)
_diffrn_detector 'CCD plate'
_diffrn_measured_fraction_theta_full 0.996
_diffrn_measured_fraction_theta_max 0.970
_diffrn_measurement_details
;
List of Runs (angles in degrees, time in seconds):

  # Type    Start    End  Width  t~exp~   \w     \q     \k     \f   Frames
#--------------------------------------------------------------------------
  1  \w    -35.00   9.00   0.50    0.50    --    0.00  57.00  30.00   88
  2  \w    -17.00  36.00   0.50    0.50    --    0.00 -57.00 -60.00  106
  3  \w    -89.00 -27.00   0.50    0.50    --    0.00 -57.00 -60.00  124
  4  \w     17.00 139.00   0.50    0.50    --   98.20 -45.00-180.00  244
  5  \w      9.00 102.00   0.50    0.50    --   98.20 -61.00   0.00  186
  6  \w     10.00  96.00   0.50    0.50    --   98.20 -82.00   0.00  172
  7  \w     99.00 128.00   0.50    0.50    --   98.20 -45.00 -60.00   58
  8  \w     11.00  36.00   0.50    0.50    --   98.20 -45.00 -60.00   50
;
_diffrn_measurement_device 'four-circle diffractometer'
_diffrn_measurement_device_type 'XtaLAB AFC12 (RINC): Kappa single'
_diffrn_measurement_method '\w scans'
_diffrn_orient_matrix_type 'CrysAlisPro convention (1999,Acta A55,543-557)'
_diffrn_orient_matrix_UB_11 0.0471201000
_diffrn_orient_matrix_UB_12 0.0245476000
_diffrn_orient_matrix_UB_13 0.0431032000
_diffrn_orient_matrix_UB_21 0.0607836000
_diffrn_orient_matrix_UB_22 0.0437913000
_diffrn_orient_matrix_UB_23 -0.0320276000
_diffrn_orient_matrix_UB_31 -0.0303635000
_diffrn_orient_matrix_UB_32 0.1261297000
_diffrn_orient_matrix_UB_33 0.0027638000
_diffrn_radiation_monochromator mirror
_diffrn_radiation_probe x-ray
_diffrn_radiation_type CuK\a
_diffrn_radiation_wavelength 1.54184
_diffrn_reflns_av_R_equivalents 0.0171
_diffrn_reflns_av_unetI/netI 0.0186
_diffrn_reflns_Laue_measured_fraction_full 0.996
_diffrn_reflns_Laue_measured_fraction_max 0.970
_diffrn_reflns_limit_h_max 18
_diffrn_reflns_limit_h_min -23
_diffrn_reflns_limit_k_max 13
_diffrn_reflns_limit_k_min -6
_diffrn_reflns_limit_l_max 35
_diffrn_reflns_limit_l_min -27
_diffrn_reflns_number 18815
_diffrn_reflns_point_group_measured_fraction_full 0.996
_diffrn_reflns_point_group_measured_fraction_max 0.970
_diffrn_reflns_theta_full 67.684
_diffrn_reflns_theta_max 73.522
_diffrn_reflns_theta_min 3.086
_diffrn_source 'Rotating-anode X-ray tube (dual wavelength)'
_diffrn_source_type 'Rigaku (Cu) X-ray DW Source'
_exptl_absorpt_coefficient_mu 6.386
_exptl_absorpt_correction_T_max 1.00000
_exptl_absorpt_correction_T_min 0.66650
_exptl_absorpt_correction_type multi-scan
_exptl_absorpt_process_details
;
CrysAlisPro 1.171.39.33c (Rigaku Oxford Diffraction, 2017)
Empirical absorption correction using spherical harmonics,
 implemented in SCALE3 ABSPACK scaling algorithm.
;
_exptl_crystal_colour orange
_exptl_crystal_density_diffrn 1.735
_exptl_crystal_description Block
_exptl_crystal_F_000 3184
_exptl_crystal_preparation Luminescent
_exptl_crystal_size_max 0.20
_exptl_crystal_size_mid 0.20
_exptl_crystal_size_min 0.20
_refine_diff_density_max 0.287
_refine_diff_density_min -0.774
_refine_diff_density_rms 0.062
_refine_ls_extinction_method none
_refine_ls_goodness_of_fit_ref 1.073
_refine_ls_hydrogen_treatment constr
_refine_ls_matrix_type full
_refine_ls_number_parameters 469
_refine_ls_number_reflns 5919
_refine_ls_number_restraints 0
_refine_ls_restrained_S_all 1.073
_refine_ls_R_factor_all 0.0277
_refine_ls_R_factor_gt 0.0259
_refine_ls_shift/su_max 0.003
_refine_ls_shift/su_mean 0.000
_refine_ls_structure_factor_coef Fsqd
_refine_ls_weighting_details 'w=1/[\s^2^(Fo^2^)+(0.0329P)^2^+5.4251P] where P=(Fo^2^+2Fc^2^)/3'
_refine_ls_weighting_scheme calc
_refine_ls_wR_factor_gt 0.0684
_refine_ls_wR_factor_ref 0.0694
_reflns_Friedel_coverage 0.000
_reflns_number_gt 5569
_reflns_number_total 5919
_reflns_threshold_expression 'I > 2\s(I)'
_cod_data_source_file d0ce01317j2.cif
_cod_data_source_block cd-block
_cod_depositor_comments 'Adding full bibliography for 7241419--7241420.cif.'
_cod_database_code 7241420
_shelx_shelxl_version_number 2014/7
_shelx_space_group_comment
;
The symmetry employed for this shelxl refinement is uniquely defined
by the following loop, which should always be used as a source of
symmetry information in preference to the above space-group names.
They are only intended as comments.
;
_reflns_odcompleteness_completeness 99.62
_reflns_odcompleteness_iscentric 1
_reflns_odcompleteness_theta 66.97
_olex2_refinement_description
;
1. Fixed Uiso
 At 1.2 times of:
  All C(H) groups, All O(H,H) groups
2.a Riding coordinates:
 O9(H9A,H9B)
2.b Aromatic/amide H refined with riding coordinates:
 C1(H1), C2(H2), C3(H3), C5(H5), C11(H11), C12(H12), C16(H16), C17(H17),
 C21(H21), C22(H22), C23(H23), C24(H24), C27(H27), C28(H28), C30(H30), C31(H31),
  C33(H33), C34(H34), C36(H36), C37(H37)
;
_olex2_submission_special_instructions 'No special instructions were received'
_oxdiff_exptl_absorpt_empirical_details
;
Empirical correction (ABSPACK) includes:
- Absorption correction using spherical harmonics
- Frame scaling
;
_oxdiff_exptl_absorpt_empirical_full_max 1.423
_oxdiff_exptl_absorpt_empirical_full_min 0.764

loop_
_space_group_symop_operation_xyz
'x, y, z'
'-x+1/2, -y, z+1/2'
'-x, y+1/2, -z+1/2'
'x+1/2, -y+1/2, -z'
'-x, -y, -z'
'x-1/2, y, -z-1/2'
'x, -y-1/2, z-1/2'
'-x-1/2, y-1/2, z'

loop_
_atom_site_label
_atom_site_type_symbol
_atom_site_fract_x
_atom_site_fract_y
_atom_site_fract_z
_atom_site_U_iso_or_equiv
_atom_site_adp_type
_atom_site_occupancy
_atom_site_site_symmetry_order
_atom_site_calc_flag
_atom_site_refinement_flags_posn
_atom_site_refinement_flags_adp
_atom_site_refinement_flags_occupancy
_atom_site_disorder_assembly
_atom_site_disorder_group
Cd1 Cd 0.73649(2) 0.25267(2) 0.21916(2) 0.01739(6) Uani 1 1 d . . . . .
O1 O 0.60984(8) 0.31083(12) 0.38736(5) 0.0210(3) Uani 1 1 d . . . . .
O2 O 0.53810(8) 0.65910(12) 0.32381(5) 0.0232(3) Uani 1 1 d . . . . .
O3 O 0.58692(8) 0.55531(12) 0.61137(5) 0.0209(3) Uani 1 1 d . . . . .
O4 O 0.51895(8) 0.90702(12) 0.55015(5) 0.0229(3) Uani 1 1 d . . . . .
O5 O 0.80228(8) 0.37003(13) 0.27411(5) 0.0234(3) Uani 1 1 d . . . . .
O6 O 0.77298(9) 0.19248(13) 0.29947(5) 0.0260(3) Uani 1 1 d . . . . .
O7 O 0.81809(9) 0.73425(12) 0.63966(5) 0.0238(3) Uani 1 1 d . . . . .
O8 O 0.75788(8) 0.58136(13) 0.66644(5) 0.0231(3) Uani 1 1 d . . . . .
O9 O 0.67899(8) 0.07203(12) 0.21828(5) 0.0236(3) Uani 1 1 d . . . . .
H9A H 0.6784 0.0437 0.2457 0.028 Uiso 1 1 d R . . . .
H9B H 0.7024 0.0249 0.2010 0.028 Uiso 1 1 d R . . . .
N1 N 0.63156(9) 0.33133(14) 0.24975(6) 0.0192(3) Uani 1 1 d . . . . .
N2 N 0.57252(9) 0.48487(14) 0.35565(5) 0.0166(3) Uani 1 1 d . . . . .
N3 N 0.56312(9) 0.73619(13) 0.58005(6) 0.0153(3) Uani 1 1 d . . . . .
N4 N 0.65565(9) 0.81327(14) 0.68801(6) 0.0192(3) Uani 1 1 d . . . . .
C1 C 0.56858(12) 0.31324(18) 0.22832(7) 0.0210(4) Uani 1 1 d . . . . .
H1 H 0.5682 0.2715 0.2004 0.025 Uiso 1 1 calc R . . . .
C2 C 0.50391(12) 0.35395(18) 0.24596(7) 0.0211(4) Uani 1 1 d . . . . .
H2 H 0.4615 0.3418 0.2296 0.025 Uiso 1 1 calc R . . . .
C3 C 0.50327(11) 0.41305(17) 0.28840(7) 0.0193(4) Uani 1 1 d . . . . .
H3 H 0.4607 0.4402 0.3014 0.023 Uiso 1 1 calc R . . . .
C4 C 0.56840(11) 0.43000(16) 0.31054(6) 0.0172(4) Uani 1 1 d . . . . .
C5 C 0.63119(11) 0.39053(18) 0.29024(7) 0.0193(4) Uani 1 1 d . . . . .
H5 H 0.6746 0.4055 0.3051 0.023 Uiso 1 1 calc R . . . .
C6 C 0.55205(10) 0.60410(17) 0.35887(7) 0.0170(4) Uani 1 1 d . . . . .
C7 C 0.54840(10) 0.65528(16) 0.40629(6) 0.0154(4) Uani 1 1 d . . . . .
C8 C 0.56944(10) 0.58689(16) 0.44516(6) 0.0145(4) Uani 1 1 d . . . . .
C9 C 0.59272(10) 0.46901(16) 0.43987(6) 0.0153(4) Uani 1 1 d . . . . .
C10 C 0.59350(10) 0.41334(17) 0.39322(6) 0.0167(4) Uani 1 1 d . . . . .
C11 C 0.52487(11) 0.76946(17) 0.41251(7) 0.0179(4) Uani 1 1 d . . . . .
H11 H 0.5107 0.8138 0.3868 0.022 Uiso 1 1 calc R . . . .
C12 C 0.52215(11) 0.81926(17) 0.45739(7) 0.0179(4) Uani 1 1 d . . . . .
H12 H 0.5069 0.8967 0.4612 0.021 Uiso 1 1 calc R . . . .
C13 C 0.54202(11) 0.75379(15) 0.49563(7) 0.0152(4) Uani 1 1 d . . . . .
C14 C 0.56583(10) 0.63639(16) 0.49021(6) 0.0146(4) Uani 1 1 d . . . . .
C15 C 0.58409(10) 0.56603(16) 0.52901(6) 0.0144(4) Uani 1 1 d . . . . .
C16 C 0.60642(11) 0.45102(16) 0.52333(6) 0.0163(4) Uani 1 1 d . . . . .
H16 H 0.6180 0.4055 0.5493 0.020 Uiso 1 1 calc R . . . .
C17 C 0.61158(10) 0.40307(16) 0.47843(7) 0.0169(4) Uani 1 1 d . . . . .
H17 H 0.6279 0.3262 0.4746 0.020 Uiso 1 1 calc R . . . .
C18 C 0.53966(10) 0.80757(16) 0.54288(7) 0.0161(4) Uani 1 1 d . . . . .
C19 C 0.57871(10) 0.61480(16) 0.57666(6) 0.0157(4) Uani 1 1 d . . . . .
C20 C 0.57239(11) 0.78877(16) 0.62539(7) 0.0168(4) Uani 1 1 d . . . . .
C21 C 0.63980(11) 0.77737(17) 0.64490(7) 0.0178(4) Uani 1 1 d . . . . .
H21 H 0.6759 0.7430 0.6271 0.021 Uiso 1 1 calc R . . . .
C22 C 0.51847(11) 0.84429(17) 0.64996(7) 0.0212(4) Uani 1 1 d . . . . .
H22 H 0.4730 0.8547 0.6372 0.025 Uiso 1 1 calc R . . . .
C23 C 0.53507(12) 0.88398(18) 0.69447(7) 0.0241(4) Uani 1 1 d . . . . .
H23 H 0.5005 0.9228 0.7122 0.029 Uiso 1 1 calc R . . . .
C24 C 0.60302(12) 0.86582(18) 0.71248(7) 0.0229(4) Uani 1 1 d . . . . .
H24 H 0.6127 0.8910 0.7427 0.027 Uiso 1 1 calc R . . . .
C25 C 0.79388(11) 0.29628(18) 0.30691(7) 0.0205(4) Uani 1 1 d . . . . .
C26 C 0.80342(11) 0.33808(17) 0.35645(7) 0.0184(4) Uani 1 1 d . . . . .
C27 C 0.82233(12) 0.45457(18) 0.36583(7) 0.0229(4) Uani 1 1 d . . . . .
H27 H 0.8325 0.5056 0.3413 0.028 Uiso 1 1 calc R . . . .
C28 C 0.82601(11) 0.49477(17) 0.41145(7) 0.0209(4) Uani 1 1 d . . . . .
H28 H 0.8392 0.5726 0.4170 0.025 Uiso 1 1 calc R . . . .
C29 C 0.81043(10) 0.42118(17) 0.44949(6) 0.0172(4) Uani 1 1 d . . . . .
C30 C 0.79174(11) 0.30380(17) 0.43950(7) 0.0182(4) Uani 1 1 d . . . . .
H30 H 0.7813 0.2524 0.4639 0.022 Uiso 1 1 calc R . . . .
C31 C 0.78874(11) 0.26373(17) 0.39384(7) 0.0186(4) Uani 1 1 d . . . . .
H31 H 0.7767 0.1856 0.3881 0.022 Uiso 1 1 calc R . . . .
C32 C 0.81135(10) 0.46830(17) 0.49810(6) 0.0165(4) Uani 1 1 d . . . . .
C33 C 0.84698(11) 0.57379(17) 0.50876(7) 0.0200(4) Uani 1 1 d . . . . .
H33 H 0.8743 0.6107 0.4859 0.024 Uiso 1 1 calc R . . . .
C34 C 0.84218(11) 0.62400(17) 0.55278(7) 0.0205(4) Uani 1 1 d . . . . .
H34 H 0.8660 0.6944 0.5588 0.025 Uiso 1 1 calc R . . . .
C35 C 0.80226(11) 0.57079(17) 0.58815(7) 0.0182(4) Uani 1 1 d . . . . .
C36 C 0.76982(11) 0.46290(18) 0.57887(7) 0.0190(4) Uani 1 1 d . . . . .
H36 H 0.7446 0.4242 0.6023 0.023 Uiso 1 1 calc R . . . .
C37 C 0.77485(11) 0.41260(18) 0.53466(7) 0.0186(4) Uani 1 1 d . . . . .
H37 H 0.7533 0.3399 0.5293 0.022 Uiso 1 1 calc R . . . .
C38 C 0.79326(11) 0.63208(17) 0.63456(7) 0.0195(4) Uani 1 1 d . . . . .

loop_
_atom_site_aniso_label
_atom_site_aniso_U_11
_atom_site_aniso_U_22
_atom_site_aniso_U_33
_atom_site_aniso_U_23
_atom_site_aniso_U_13
_atom_site_aniso_U_12
Cd1 0.02386(10) 0.01769(9) 0.01062(9) -0.00113(5) 0.00188(5) 0.00030(5)
O1 0.0282(8) 0.0181(7) 0.0168(7) -0.0042(5) -0.0019(6) 0.0049(6)
O2 0.0327(8) 0.0238(7) 0.0131(6) 0.0020(5) -0.0020(6) 0.0054(6)
O3 0.0322(8) 0.0181(7) 0.0125(6) 0.0025(5) 0.0020(6) 0.0024(6)
O4 0.0347(8) 0.0154(7) 0.0187(7) -0.0021(5) -0.0020(6) 0.0072(6)
O5 0.0324(8) 0.0245(7) 0.0133(6) 0.0012(6) -0.0010(6) 0.0015(6)
O6 0.0351(9) 0.0261(8) 0.0168(7) -0.0045(6) 0.0013(6) -0.0051(6)
O7 0.0317(8) 0.0212(7) 0.0186(7) -0.0026(5) -0.0019(6) -0.0013(6)
O8 0.0309(8) 0.0242(7) 0.0141(7) 0.0000(6) 0.0031(6) -0.0001(6)
O9 0.0327(8) 0.0209(7) 0.0173(7) -0.0006(5) 0.0033(6) 0.0020(6)
N1 0.0248(9) 0.0189(8) 0.0138(7) -0.0028(6) 0.0024(7) 0.0011(7)
N2 0.0193(8) 0.0193(8) 0.0112(8) -0.0019(6) 0.0004(6) 0.0021(6)
N3 0.0199(8) 0.0157(7) 0.0104(8) -0.0007(6) -0.0018(6) 0.0022(6)
N4 0.0265(9) 0.0178(8) 0.0134(8) 0.0000(6) -0.0024(7) -0.0017(7)
C1 0.0280(11) 0.0209(10) 0.0141(9) -0.0031(8) -0.0019(8) -0.0025(8)
C2 0.0234(10) 0.0234(10) 0.0166(9) 0.0007(8) -0.0027(8) -0.0040(8)
C3 0.0217(10) 0.0215(9) 0.0146(9) 0.0008(8) 0.0000(8) -0.0008(8)
C4 0.0225(10) 0.0176(9) 0.0117(9) -0.0001(7) -0.0004(7) 0.0005(8)
C5 0.0224(10) 0.0225(9) 0.0129(8) -0.0018(8) 0.0001(8) 0.0016(8)
C6 0.0169(9) 0.0192(9) 0.0148(9) 0.0006(7) 0.0003(7) 0.0012(7)
C7 0.0166(9) 0.0166(9) 0.0131(9) 0.0001(7) 0.0003(7) 0.0010(7)
C8 0.0145(8) 0.0153(9) 0.0138(9) 0.0023(7) -0.0005(7) -0.0008(7)
C9 0.0148(9) 0.0177(9) 0.0135(9) -0.0009(7) 0.0013(7) 0.0006(7)
C10 0.0156(9) 0.0198(9) 0.0146(9) -0.0007(7) 0.0003(7) -0.0005(7)
C11 0.0215(10) 0.0176(9) 0.0147(9) 0.0049(7) -0.0014(8) 0.0033(8)
C12 0.0199(10) 0.0151(9) 0.0187(9) 0.0010(7) -0.0011(8) 0.0025(7)
C13 0.0154(9) 0.0172(9) 0.0129(9) 0.0004(7) 0.0018(8) 0.0003(7)
C14 0.0136(8) 0.0151(8) 0.0152(9) 0.0011(7) 0.0003(7) 0.0002(7)
C15 0.0146(9) 0.0163(9) 0.0122(9) 0.0005(7) 0.0001(7) -0.0004(7)
C16 0.0192(9) 0.0161(9) 0.0135(9) 0.0024(7) 0.0001(7) 0.0009(7)
C17 0.0195(9) 0.0140(8) 0.0171(9) 0.0001(7) 0.0009(8) 0.0021(7)
C18 0.0177(9) 0.0160(9) 0.0146(9) 0.0001(7) -0.0005(7) 0.0006(7)
C19 0.0159(9) 0.0173(9) 0.0141(9) -0.0006(7) 0.0001(7) 0.0002(7)
C20 0.0239(10) 0.0141(8) 0.0124(9) 0.0003(7) -0.0005(8) -0.0002(8)
C21 0.0223(10) 0.0182(9) 0.0128(9) 0.0001(7) 0.0012(8) 0.0003(8)
C22 0.0231(10) 0.0190(9) 0.0215(10) -0.0026(8) 0.0003(8) 0.0002(8)
C23 0.0298(11) 0.0222(10) 0.0202(10) -0.0066(8) 0.0042(9) 0.0036(9)
C24 0.0345(12) 0.0199(10) 0.0143(9) -0.0040(8) 0.0011(8) -0.0019(9)
C25 0.0187(10) 0.0266(10) 0.0162(9) -0.0024(8) 0.0003(8) 0.0052(8)
C26 0.0182(9) 0.0231(9) 0.0139(9) 0.0000(7) -0.0007(7) 0.0028(8)
C27 0.0293(11) 0.0240(10) 0.0155(9) 0.0038(8) 0.0004(8) 0.0005(8)
C28 0.0279(10) 0.0179(9) 0.0170(10) 0.0007(7) -0.0021(8) -0.0005(8)
C29 0.0167(9) 0.0205(9) 0.0143(9) -0.0008(7) 0.0000(7) 0.0019(7)
C30 0.0195(10) 0.0202(9) 0.0150(9) 0.0015(7) 0.0015(7) -0.0001(8)
C31 0.0193(10) 0.0182(9) 0.0182(10) -0.0027(7) -0.0003(8) -0.0001(7)
C32 0.0177(9) 0.0178(9) 0.0141(9) 0.0001(7) -0.0011(7) 0.0026(7)
C33 0.0238(10) 0.0199(9) 0.0162(9) 0.0023(7) 0.0019(8) -0.0001(8)
C34 0.0246(10) 0.0186(9) 0.0182(9) 0.0017(8) -0.0016(8) -0.0009(8)
C35 0.0190(9) 0.0204(9) 0.0152(9) 0.0015(7) -0.0019(7) 0.0046(8)
C36 0.0204(10) 0.0222(10) 0.0143(9) 0.0041(8) 0.0002(7) 0.0023(8)
C37 0.0206(10) 0.0183(10) 0.0168(10) -0.0008(7) -0.0021(7) -0.0018(8)
C38 0.0215(10) 0.0224(10) 0.0145(9) 0.0008(8) -0.0041(8) 0.0046(8)

loop_
_atom_type_symbol
_atom_type_description
_atom_type_scat_dispersion_real
_atom_type_scat_dispersion_imag
_atom_type_scat_source
C C 0.0181 0.0091 'International Tables Vol C Tables 4.2.6.8 and 6.1.1.4'
H H 0.0000 0.0000 'International Tables Vol C Tables 4.2.6.8 and 6.1.1.4'
Cd Cd 0.1185 4.6533 'International Tables Vol C Tables 4.2.6.8 and 6.1.1.4'
N N 0.0311 0.0180 'International Tables Vol C Tables 4.2.6.8 and 6.1.1.4'
O O 0.0492 0.0322 'International Tables Vol C Tables 4.2.6.8 and 6.1.1.4'

loop_
_geom_angle_atom_site_label_1
_geom_angle_atom_site_label_2
_geom_angle_atom_site_label_3
_geom_angle
_geom_angle_site_symmetry_1
_geom_angle_site_symmetry_3
_geom_angle_publ_flag
O5 Cd1 O6 53.67(5) . . ?
O5 Cd1 O7 140.63(5) . 2_664 ?
O5 Cd1 O8 87.42(5) . 2_664 ?
O6 Cd1 O7 165.45(5) . 2_664 ?
O8 Cd1 O6 141.07(5) 2_664 . ?
O8 Cd1 O7 53.26(5) 2_664 2_664 ?
O9 Cd1 O5 137.39(5) . . ?
O9 Cd1 O6 83.90(5) . . ?
O9 Cd1 O7 81.61(5) . 2_664 ?
O9 Cd1 O8 134.76(5) . 2_664 ?
O9 Cd1 N1 87.40(6) . . ?
O9 Cd1 N4 96.39(5) . 2_664 ?
N1 Cd1 O5 88.25(5) . . ?
N1 Cd1 O6 89.25(5) . . ?
N1 Cd1 O7 88.75(6) . 2_664 ?
N1 Cd1 O8 88.43(5) . 2_664 ?
N1 Cd1 N4 176.17(6) . 2_664 ?
N4 Cd1 O5 89.34(5) 2_664 . ?
N4 Cd1 O6 91.71(5) 2_664 . ?
N4 Cd1 O7 91.23(5) 2_664 2_664 ?
N4 Cd1 O8 88.49(5) 2_664 2_664 ?
C25 O5 Cd1 93.24(12) . . ?
C25 O6 Cd1 89.10(12) . . ?
C38 O7 Cd1 90.62(12) . 2_665 ?
C38 O8 Cd1 94.23(12) . 2_665 ?
Cd1 O9 H9A 109.4 . . ?
Cd1 O9 H9B 109.0 . . ?
H9A O9 H9B 108.0 . . ?
C1 N1 Cd1 120.40(13) . . ?
C5 N1 Cd1 121.57(14) . . ?
C5 N1 C1 117.93(18) . . ?
C6 N2 C4 117.44(15) . . ?
C10 N2 C4 117.00(15) . . ?
C10 N2 C6 125.49(16) . . ?
C18 N3 C19 125.02(16) . . ?
C18 N3 C20 118.76(15) . . ?
C19 N3 C20 116.22(15) . . ?
C21 N4 Cd1 116.68(13) . 2_665 ?
C21 N4 C24 117.14(18) . . ?
C24 N4 Cd1 125.03(13) . 2_665 ?
N1 C1 H1 118.5 . . ?
N1 C1 C2 122.92(18) . . ?
C2 C1 H1 118.5 . . ?
C1 C2 H2 120.4 . . ?
C1 C2 C3 119.19(19) . . ?
C3 C2 H2 120.4 . . ?
C2 C3 H3 121.3 . . ?
C4 C3 C2 117.45(19) . . ?
C4 C3 H3 121.3 . . ?
C3 C4 N2 121.31(17) . . ?
C5 C4 N2 118.28(17) . . ?
C5 C4 C3 120.37(18) . . ?
N1 C5 C4 122.07(19) . . ?
N1 C5 H5 119.0 . . ?
C4 C5 H5 119.0 . . ?
O2 C6 N2 119.94(17) . . ?
O2 C6 C7 123.33(17) . . ?
N2 C6 C7 116.73(16) . . ?
C8 C7 C6 119.69(16) . . ?
C11 C7 C6 120.14(17) . . ?
C11 C7 C8 120.17(17) . . ?
C7 C8 C9 121.35(17) . . ?
C14 C8 C7 119.31(17) . . ?
C14 C8 C9 119.33(17) . . ?
C8 C9 C10 120.27(17) . . ?
C17 C9 C8 120.36(17) . . ?
C17 C9 C10 119.29(17) . . ?
O1 C10 N2 121.19(17) . . ?
O1 C10 C9 122.49(17) . . ?
N2 C10 C9 116.31(16) . . ?
C7 C11 H11 119.8 . . ?
C7 C11 C12 120.49(18) . . ?
C12 C11 H11 119.8 . . ?
C11 C12 H12 119.9 . . ?
C13 C12 C11 120.13(17) . . ?
C13 C12 H12 119.9 . . ?
C12 C13 C14 120.45(18) . . ?
C12 C13 C18 119.74(16) . . ?
C14 C13 C18 119.81(17) . . ?
C8 C14 C13 119.45(17) . . ?
C8 C14 C15 118.98(16) . . ?
C15 C14 C13 121.54(17) . . ?
C14 C15 C19 120.00(17) . . ?
C16 C15 C14 121.03(17) . . ?
C16 C15 C19 118.96(16) . . ?
C15 C16 H16 120.1 . . ?
C15 C16 C17 119.79(17) . . ?
C17 C16 H16 120.1 . . ?
C9 C17 C16 120.47(17) . . ?
C9 C17 H17 119.8 . . ?
C16 C17 H17 119.8 . . ?
O4 C18 N3 120.36(17) . . ?
O4 C18 C13 123.31(17) . . ?
N3 C18 C13 116.33(16) . . ?
O3 C19 N3 120.90(17) . . ?
O3 C19 C15 122.77(17) . . ?
N3 C19 C15 116.33(16) . . ?
C21 C20 N3 115.80(17) . . ?
C22 C20 N3 124.21(18) . . ?
C22 C20 C21 119.95(18) . . ?
N4 C21 C20 123.20(19) . . ?
N4 C21 H21 118.4 . . ?
C20 C21 H21 118.4 . . ?
C20 C22 H22 121.5 . . ?
C20 C22 C23 117.06(19) . . ?
C23 C22 H22 121.5 . . ?
C22 C23 H23 120.1 . . ?
C24 C23 C22 119.90(19) . . ?
C24 C23 H23 120.1 . . ?
N4 C24 C23 122.67(18) . . ?
N4 C24 H24 118.7 . . ?
C23 C24 H24 118.7 . . ?
O5 C25 C26 118.39(18) . . ?
O6 C25 O5 122.03(18) . . ?
O6 C25 C26 119.38(18) . . ?
C27 C26 C25 120.66(18) . . ?
C31 C26 C25 120.74(18) . . ?
C31 C26 C27 118.46(18) . . ?
C26 C27 H27 119.8 . . ?
C28 C27 C26 120.43(19) . . ?
C28 C27 H27 119.8 . . ?
C27 C28 H28 119.1 . . ?
C27 C28 C29 121.73(18) . . ?
C29 C28 H28 119.1 . . ?
C28 C29 C30 117.21(17) . . ?
C28 C29 C32 120.60(17) . . ?
C30 C29 C32 122.16(17) . . ?
C29 C30 H30 119.6 . . ?
C31 C30 C29 120.85(18) . . ?
C31 C30 H30 119.6 . . ?
C26 C31 H31 119.3 . . ?
C30 C31 C26 121.32(18) . . ?
C30 C31 H31 119.3 . . ?
C33 C32 C29 120.97(17) . . ?
C37 C32 C29 122.06(17) . . ?
C37 C32 C33 116.93(17) . . ?
C32 C33 H33 119.4 . . ?
C34 C33 C32 121.20(18) . . ?
C34 C33 H33 119.4 . . ?
C33 C34 H34 119.4 . . ?
C33 C34 C35 121.13(19) . . ?
C35 C34 H34 119.4 . . ?
C34 C35 C38 119.96(18) . . ?
C36 C35 C34 118.32(18) . . ?
C36 C35 C38 121.70(18) . . ?
C35 C36 H36 119.8 . . ?
C35 C36 C37 120.35(18) . . ?
C37 C36 H36 119.8 . . ?
C32 C37 H37 119.1 . . ?
C36 C37 C32 121.87(19) . . ?
C36 C37 H37 119.1 . . ?
O7 C38 O8 121.86(18) . . ?
O7 C38 C35 119.11(18) . . ?
O8 C38 C35 118.94(18) . . ?

loop_
_geom_bond_atom_site_label_1
_geom_bond_atom_site_label_2
_geom_bond_distance
_geom_bond_site_symmetry_2
_geom_bond_publ_flag
Cd1 O5 2.3989(14) . ?
Cd1 O6 2.4939(15) . ?
Cd1 O7 2.4982(15) 2_664 ?
Cd1 O8 2.4161(14) 2_664 ?
Cd1 O9 2.3133(15) . ?
Cd1 N1 2.3214(17) . ?
Cd1 N4 2.3231(17) 2_664 ?
O1 C10 1.214(2) . ?
O2 C6 1.210(2) . ?
O3 C19 1.211(2) . ?
O4 C18 1.211(2) . ?
O5 C25 1.268(2) . ?
O6 C25 1.259(3) . ?
O7 Cd1 2.4981(15) 2_665 ?
O7 C38 1.257(2) . ?
O8 Cd1 2.4161(14) 2_665 ?
O8 C38 1.265(2) . ?
O9 H9A 0.8498 . ?
O9 H9B 0.8500 . ?
N1 C1 1.340(3) . ?
N1 C5 1.340(2) . ?
N2 C4 1.436(2) . ?
N2 C6 1.409(2) . ?
N2 C10 1.404(2) . ?
N3 C18 1.407(2) . ?
N3 C19 1.411(2) . ?
N3 C20 1.440(2) . ?
N4 Cd1 2.3231(17) 2_665 ?
N4 C21 1.333(2) . ?
N4 C24 1.345(3) . ?
C1 H1 0.9300 . ?
C1 C2 1.386(3) . ?
C2 H2 0.9300 . ?
C2 C3 1.388(3) . ?
C3 H3 0.9300 . ?
C3 C4 1.383(3) . ?
C4 C5 1.381(3) . ?
C5 H5 0.9300 . ?
C6 C7 1.479(3) . ?
C7 C8 1.413(3) . ?
C7 C11 1.379(3) . ?
C8 C9 1.415(3) . ?
C8 C14 1.409(3) . ?
C9 C10 1.478(2) . ?
C9 C17 1.379(3) . ?
C11 H11 0.9300 . ?
C11 C12 1.405(3) . ?
C12 H12 0.9300 . ?
C12 C13 1.374(3) . ?
C13 C14 1.413(2) . ?
C13 C18 1.485(3) . ?
C14 C15 1.410(2) . ?
C15 C16 1.380(3) . ?
C15 C19 1.476(2) . ?
C16 H16 0.9300 . ?
C16 C17 1.400(3) . ?
C17 H17 0.9300 . ?
C20 C21 1.381(3) . ?
C20 C22 1.379(3) . ?
C21 H21 0.9300 . ?
C22 H22 0.9300 . ?
C22 C23 1.387(3) . ?
C23 H23 0.9300 . ?
C23 C24 1.383(3) . ?
C24 H24 0.9300 . ?
C25 C26 1.506(3) . ?
C26 C27 1.394(3) . ?
C26 C31 1.391(3) . ?
C27 H27 0.9300 . ?
C27 C28 1.386(3) . ?
C28 H28 0.9300 . ?
C28 C29 1.403(3) . ?
C29 C30 1.406(3) . ?
C29 C32 1.492(2) . ?
C30 H30 0.9300 . ?
C30 C31 1.386(3) . ?
C31 H31 0.9300 . ?
C32 C33 1.402(3) . ?
C32 C37 1.400(3) . ?
C33 H33 0.9300 . ?
C33 C34 1.387(3) . ?
C34 H34 0.9300 . ?
C34 C35 1.394(3) . ?
C35 C36 1.391(3) . ?
C35 C38 1.510(3) . ?
C36 H36 0.9300 . ?
C36 C37 1.392(3) . ?
C37 H37 0.9300 . ?
